data_2226736
loop_
_publ_author_name
'Jabeen, Nadia'
'Ahmad, Saeed'
'Meer, Ali Farooq'
'Khan, Islam Ullah'
'Ng, Seik Weng'

_publ_section_title
;
 Pentakis(ethylenediammonium) tri-\m-sulfato-bis[trisulfatocerate(IV)]
 trihydrate
;
_journal_coeditor_code XU2776
_journal_issue 7
_journal_name_full 'Acta Crystallographica Section E'
_journal_page_first m797
_journal_page_last m798
_journal_paper_doi 10.1107/S1600536810021811
_journal_volume 66
_journal_year 2010
_chemical_formula_iupac '(C2 H10 N2)5 [Ce2 (S O4)9], 3H2 O'
_chemical_formula_moiety '5(C2 H10 N2 2+), Ce2 O36 S9 10-, 3(H2 O)'
_chemical_formula_sum 'C10 H56 Ce2 N10 O39 S9'
_chemical_formula_weight 1509.43
_chemical_name_systematic
;
Pentakis(ethylenediammonium) tri-\m-sulfato-bis[trisulfatocerate(IV)]
trihydrate
;
_space_group_IT_number 2
_symmetry_cell_setting triclinic
_symmetry_space_group_name_Hall '-P 1'
_symmetry_space_group_name_H-M 'P -1'
_atom_sites_solution_hydrogens geom
_atom_sites_solution_primary direct
_atom_sites_solution_secondary difmap
_audit_creation_method SHELXL-97
_cell_angle_alpha 83.8823(5)
_cell_angle_beta 88.0962(5)
_cell_angle_gamma 73.7832(6)
_cell_formula_units_Z 2
_cell_length_a 11.6716(2)
_cell_length_b 13.3506(2)
_cell_length_c 15.4143(2)
_cell_measurement_reflns_used 9964
_cell_measurement_temperature 293(2)
_cell_measurement_theta_max 28.3
_cell_measurement_theta_min 2.7
_cell_volume 2293.18(6)
_computing_cell_refinement 'SAINT (Bruker, 2009)'
_computing_data_collection 'APEX2 (Bruker, 2009)'
_computing_data_reduction 'SAINT (Bruker, 2009)'
_computing_molecular_graphics 'X-SEED (Barbour, 2001)'
_computing_publication_material 'publCIF (Westrip, 2010)'
_computing_structure_refinement 'SHELXL97 (Sheldrick, 2008)'
_computing_structure_solution 'SHELXS97 (Sheldrick, 2008)'
_diffrn_ambient_temperature 293(2)
_diffrn_measured_fraction_theta_full 0.989
_diffrn_measured_fraction_theta_max 0.989
_diffrn_measurement_device_type 'Bruker Kappa APEXII diffractometer'
_diffrn_measurement_method '\f and \w scans'
_diffrn_radiation_monochromator graphite
_diffrn_radiation_source 'fine-focus sealed tube'
_diffrn_radiation_type MoK\a
_diffrn_radiation_wavelength 0.71073
_diffrn_reflns_av_R_equivalents 0.0316
_diffrn_reflns_av_sigmaI/netI 0.0285
_diffrn_reflns_limit_h_max 14
_diffrn_reflns_limit_h_min -15
_diffrn_reflns_limit_k_max 17
_diffrn_reflns_limit_k_min -17
_diffrn_reflns_limit_l_max 20
_diffrn_reflns_limit_l_min -19
_diffrn_reflns_number 39247
_diffrn_reflns_theta_full 27.50
_diffrn_reflns_theta_max 27.50
_diffrn_reflns_theta_min 1.33
_diffrn_standards_decay_% 0
_diffrn_standards_interval_count 0
_diffrn_standards_interval_time 0
_diffrn_standards_number 0
_exptl_absorpt_coefficient_mu 2.494
_exptl_absorpt_correction_T_max 0.8854
_exptl_absorpt_correction_T_min 0.7060
_exptl_absorpt_correction_type multi-scan
_exptl_absorpt_process_details '(SADABS; Sheldrick, 1996)'
_exptl_crystal_colour Yellow
_exptl_crystal_density_diffrn 2.186
_exptl_crystal_density_method 'not measured'
_exptl_crystal_description Prism
_exptl_crystal_F_000 1516
_exptl_crystal_size_max 0.15
_exptl_crystal_size_mid 0.10
_exptl_crystal_size_min 0.05
_refine_diff_density_max 1.800
_refine_diff_density_min -1.562
_refine_ls_extinction_method none
_refine_ls_goodness_of_fit_ref 1.249
_refine_ls_hydrogen_treatment constr
_refine_ls_matrix_type full
_refine_ls_number_parameters 637
_refine_ls_number_reflns 10407
_refine_ls_number_restraints 37
_refine_ls_restrained_S_all 1.250
_refine_ls_R_factor_all 0.0365
_refine_ls_R_factor_gt 0.0289
_refine_ls_shift/su_max 0.001
_refine_ls_shift/su_mean 0.001
_refine_ls_structure_factor_coef Fsqd
_refine_ls_weighting_details 'calc w=1/[\s^2^(Fo^2^)+(0.0630P)^2^+3.8392P] where P=(Fo^2^+2Fc^2^)/3'
_refine_ls_weighting_scheme calc
_refine_ls_wR_factor_gt 0.0924
_refine_ls_wR_factor_ref 0.1174
_reflns_number_gt 9501
_reflns_number_total 10407
_reflns_threshold_expression I>2\s(I)
_cod_data_source_file xu2776.cif
_cod_data_source_block I
_cod_database_code 2226736
_cod_database_fobs_code 2226736

loop_
_symmetry_equiv_pos_as_xyz
'x, y, z'
'-x, -y, -z'

loop_
_atom_site_type_symbol
_atom_site_label
_atom_site_fract_x
_atom_site_fract_y
_atom_site_fract_z
_atom_site_U_iso_or_equiv
_atom_site_adp_type
_atom_site_calc_flag
_atom_site_refinement_flags
_atom_site_occupancy
_atom_site_disorder_assembly
_atom_site_disorder_group
Ce Ce1 0.410973(19) 0.305621(17) 0.758794(14) 0.01510(8) Uani d . 1 . .
Ce Ce2 0.080676(18) 0.667221(17) 0.741576(13) 0.01455(8) Uani d . 1 . .
S S1 0.66051(10) 0.29972(9) 0.81865(7) 0.0236(2) Uani d . 1 . .
S S2 0.46340(9) 0.22045(9) 0.58031(7) 0.0212(2) Uani d . 1 . .
S S3 0.39340(10) 0.10271(8) 0.87151(7) 0.0218(2) Uani d . 1 . .
S S4 0.39297(8) 0.57690(8) 0.66960(6) 0.0173(2) Uani d . 1 . .
S S5 0.23515(9) 0.47334(8) 0.91610(6) 0.01623(19) Uani d . 1 . .
S S6 0.09780(9) 0.40080(8) 0.68544(6) 0.0180(2) Uani d . 1 . .
S S7 0.12669(9) 0.84940(8) 0.83149(7) 0.0210(2) Uani d . 1 . .
S S8 0.02052(9) 0.77599(9) 0.55550(7) 0.0210(2) Uani d . 1 . .
S S9 -0.17573(9) 0.67948(9) 0.80323(7) 0.0231(2) Uani d . 1 . .
O O1 0.5437(3) 0.3400(3) 0.8648(2) 0.0278(7) Uani d . 1 . .
O O2 0.6208(3) 0.2695(3) 0.7357(2) 0.0243(7) Uani d . 1 . .
O O3 0.7347(3) 0.2085(3) 0.8696(3) 0.0372(8) Uani d . 1 . .
O O4 0.7175(3) 0.3831(3) 0.7987(3) 0.0405(9) Uani d . 1 . .
O O5 0.4471(3) 0.3288(3) 0.60302(19) 0.0246(7) Uani d . 1 . .
O O6 0.4531(3) 0.1610(3) 0.6682(2) 0.0241(6) Uani d . 1 . .
O O7 0.3675(3) 0.2156(3) 0.5235(2) 0.0333(8) Uani d . 1 . .
O O8 0.5795(3) 0.1795(3) 0.5419(2) 0.0355(8) Uani d . 1 . .
O O9 0.4956(3) 0.1498(3) 0.8581(2) 0.0312(8) Uani d . 1 . .
O O10 0.2976(3) 0.1786(2) 0.8170(2) 0.0238(6) Uani d . 1 . .
O O11 0.3594(4) 0.0990(3) 0.9630(2) 0.0392(9) Uani d . 1 . .
O O12 0.4245(3) -0.0008(3) 0.8411(3) 0.0351(8) Uani d . 1 . .
O O13 0.4181(3) 0.4760(2) 0.7249(2) 0.0257(7) Uani d . 1 . .
O O14 0.2622(3) 0.6211(3) 0.6645(2) 0.0250(7) Uani d . 1 . .
O O15 0.4414(3) 0.5613(3) 0.5831(2) 0.0328(8) Uani d . 1 . .
O O16 0.4460(3) 0.6459(3) 0.7116(2) 0.0299(7) Uani d . 1 . .
O O17 0.2921(3) 0.3836(3) 0.8656(2) 0.0306(8) Uani d . 1 . .
O O18 0.1990(3) 0.5698(2) 0.85332(19) 0.0226(6) Uani d . 1 . .
O O19 0.1315(3) 0.4530(3) 0.9600(2) 0.0310(7) Uani d . 1 . .
O O20 0.3203(4) 0.4870(3) 0.9764(2) 0.0389(9) Uani d . 1 . .
O O21 0.2282(3) 0.3535(3) 0.6879(2) 0.0296(7) Uani d . 1 . .
O O22 0.0714(3) 0.5025(2) 0.7233(2) 0.0279(7) Uani d . 1 . .
O O23 0.0569(3) 0.4180(3) 0.5965(2) 0.0415(9) Uani d . 1 . .
O O24 0.0395(3) 0.3339(3) 0.7392(3) 0.0374(9) Uani d . 1 . .
O O25 0.0411(3) 0.6639(2) 0.5877(2) 0.0223(6) Uani d . 1 . .
O O26 0.0327(3) 0.8243(2) 0.6372(2) 0.0244(7) Uani d . 1 . .
O O27 -0.0958(3) 0.8207(3) 0.5168(2) 0.0328(8) Uani d . 1 . .
O O28 0.1162(3) 0.7889(3) 0.4947(2) 0.0324(8) Uani d . 1 . .
O O29 0.2095(3) 0.7767(2) 0.7738(2) 0.0238(6) Uani d . 1 . .
O O30 0.0181(3) 0.8086(3) 0.8333(2) 0.0240(6) Uani d . 1 . .
O O31 0.1753(3) 0.8365(3) 0.9184(2) 0.0344(8) Uani d . 1 . .
O O32 0.0989(3) 0.9564(3) 0.7927(3) 0.0351(8) Uani d . 1 . .
O O33 -0.0600(3) 0.6309(3) 0.8508(2) 0.0243(7) Uani d . 1 . .
O O34 -0.1330(3) 0.7152(3) 0.7153(2) 0.0259(7) Uani d . 1 . .
O O35 -0.2403(3) 0.6036(3) 0.7966(3) 0.0414(9) Uani d . 1 . .
O O36 -0.2466(3) 0.7696(3) 0.8444(2) 0.0373(9) Uani d . 1 . .
O O1W 0.0459(4) 0.8229(3) 0.3206(2) 0.0413(9) Uani d U 1 . .
H H11 0.0422 0.7674 0.3013 0.062 Uiso d R 1 . .
H H12 0.0761 0.8076 0.3706 0.062 Uiso d R 1 . .
O O2W -0.5370(4) 1.1917(3) 0.3535(2) 0.0415(9) Uani d U 1 . .
H H21 -0.5252 1.2493 0.3341 0.062 Uiso d R 1 . .
H H22 -0.5714 1.1989 0.4021 0.062 Uiso d R 1 . .
O O3W 0.2480(6) 1.0066(4) 0.1103(4) 0.0817(18) Uani d U 1 . .
H H31 0.3185 0.9835 0.0928 0.122 Uiso d R 1 . .
H H32 0.2019 1.0111 0.0684 0.122 Uiso d R 1 . .
N N1 -0.2105(4) 0.8748(3) 0.3409(3) 0.0350(10) Uani d . 1 . .
H H1A -0.2468 0.8456 0.3078 0.052 Uiso calc R 1 . .
H H1B -0.2036 0.8419 0.3924 0.052 Uiso calc R 1 . .
H H1C -0.1408 0.8726 0.3199 0.052 Uiso calc R 1 . .
N N2 -0.2740(3) 1.1506(3) 0.3963(3) 0.0267(8) Uani d . 1 . .
H H2A -0.2375 1.1795 0.4294 0.040 Uiso calc R 1 . .
H H2B -0.3476 1.1626 0.4120 0.040 Uiso calc R 1 . .
H H2C -0.2700 1.1763 0.3430 0.040 Uiso calc R 1 . .
N N3 0.1325(5) 1.0010(5) 0.2686(4) 0.0558(15) Uani d . 1 . .
H H3A 0.0975 0.9533 0.2629 0.084 Uiso calc R 1 . .
H H3B 0.1611 1.0186 0.2191 0.084 Uiso calc R 1 . .
H H3C 0.0819 1.0549 0.2868 0.084 Uiso calc R 1 . .
N N4 0.3721(4) 1.0569(4) 0.2712(3) 0.0430(11) Uani d . 1 . .
H H4A 0.4075 1.1026 0.2821 0.065 Uiso calc R 1 . .
H H4B 0.3295 1.0793 0.2249 0.065 Uiso calc R 1 . .
H H4C 0.4245 0.9989 0.2632 0.065 Uiso calc R 1 . .
N N5 0.5317(4) 0.5677(3) 0.8773(3) 0.0324(9) Uani d . 1 . .
H H5A 0.5075 0.5121 0.8843 0.049 Uiso calc R 1 . .
H H5B 0.6014 0.5545 0.8998 0.049 Uiso calc R 1 . .
H H5C 0.5352 0.5870 0.8224 0.049 Uiso calc R 1 . .
N N6 0.4107(4) 0.8284(3) 0.9635(3) 0.0306(9) Uani d . 1 . .
H H6A 0.4345 0.8841 0.9565 0.046 Uiso calc R 1 . .
H H6B 0.4157 0.8044 1.0177 0.046 Uiso calc R 1 . .
H H6C 0.3378 0.8431 0.9468 0.046 Uiso calc R 1 . .
N N7 0.6676(4) 0.3958(4) 0.5790(3) 0.0357(10) Uani d D 1 . .
H H7A 0.6253 0.4245 0.6212 0.053 Uiso calc PR 0.50 A 1
H H7B 0.7083 0.3332 0.5973 0.053 Uiso calc PR 0.50 A 1
H H7C 0.6215 0.3934 0.5374 0.053 Uiso calc PR 0.50 A 1
H H7'A 0.5985 0.4161 0.6029 0.053 Uiso d PR 0.50 A 2
H H7'B 0.6983 0.3300 0.5939 0.053 Uiso d PR 0.50 A 2
H H7'C 0.6605 0.4067 0.5232 0.053 Uiso d PR 0.50 A 2
N N8 0.8303(4) 0.6006(4) 0.5694(3) 0.0408(11) Uani d D 1 . .
H H8A 0.8190 0.6552 0.5972 0.061 Uiso calc PR 0.50 B 1
H H8B 0.8165 0.6198 0.5149 0.061 Uiso calc PR 0.50 B 1
H H8C 0.9029 0.5628 0.5762 0.061 Uiso calc PR 0.50 B 1
H H8'A 0.7923 0.6337 0.6113 0.061 Uiso d PR 0.50 B 2
H H8'B 0.8394 0.6450 0.5269 0.061 Uiso d PR 0.50 B 2
H H8'C 0.8991 0.5625 0.5877 0.061 Uiso d PR 0.50 B 2
N N9 -0.0783(4) 0.4128(3) 0.8926(3) 0.0276(8) Uani d . 1 . .
H H9A -0.1431 0.4608 0.9008 0.041 Uiso calc R 1 . .
H H9B -0.0739 0.3999 0.8389 0.041 Uiso calc R 1 . .
H H9C -0.0181 0.4338 0.9049 0.041 Uiso calc R 1 . .
N N10 0.1284(4) 0.2375(4) 0.9970(3) 0.0443(12) Uani d . 1 . .
H H10A 0.1916 0.1871 0.9903 0.066 Uiso calc R 1 . .
H H10B 0.1060 0.2342 1.0507 0.066 Uiso calc R 1 . .
H H10C 0.1436 0.2965 0.9827 0.066 Uiso calc R 1 . .
C C1 -0.2796(5) 0.9847(4) 0.3455(4) 0.0319(11) Uani d . 1 . .
H H1D -0.3588 0.9874 0.3682 0.038 Uiso calc R 1 . .
H H1E -0.2878 1.0219 0.2875 0.038 Uiso calc R 1 . .
C C2 -0.2175(4) 1.0364(4) 0.4038(3) 0.0280(10) Uani d . 1 . .
H H2D -0.2218 1.0073 0.4638 0.034 Uiso calc R 1 . .
H H2E -0.1340 1.0227 0.3873 0.034 Uiso calc R 1 . .
C C3 0.2286(5) 0.9607(4) 0.3313(4) 0.0389(12) Uani d . 1 . .
H H3D 0.2846 0.8993 0.3109 0.047 Uiso calc R 1 . .
H H3E 0.1959 0.9390 0.3865 0.047 Uiso calc R 1 . .
C C4 0.2942(5) 1.0394(4) 0.3458(4) 0.0380(12) Uani d . 1 . .
H H4D 0.2368 1.1055 0.3555 0.046 Uiso calc R 1 . .
H H4E 0.3425 1.0153 0.3979 0.046 Uiso calc R 1 . .
C C5 0.4478(5) 0.6522(4) 0.9205(4) 0.0329(11) Uani d . 1 . .
H H5D 0.3692 0.6667 0.8951 0.039 Uiso calc R 1 . .
H H5E 0.4422 0.6294 0.9819 0.039 Uiso calc R 1 . .
C C6 0.4864(5) 0.7484(5) 0.9110(4) 0.0427(14) Uani d . 1 . .
H H6D 0.4823 0.7762 0.8500 0.051 Uiso calc R 1 . .
H H6E 0.5687 0.7322 0.9296 0.051 Uiso calc R 1 . .
C C7 0.7506(10) 0.4589(9) 0.5464(7) 0.0413(18) Uani d PDU 0.50 C 1
H H7D 0.8312 0.4132 0.5433 0.050 Uiso calc PR 0.50 C 1
H H7E 0.7272 0.4923 0.4882 0.050 Uiso calc PR 0.50 C 1
C C8 0.7473(10) 0.5378(8) 0.6045(7) 0.0387(17) Uani d PDU 0.50 C 1
H H8D 0.7719 0.5047 0.6626 0.046 Uiso calc PR 0.50 C 1
H H8E 0.6667 0.5834 0.6081 0.046 Uiso calc PR 0.50 C 1
C C7' 0.7458(10) 0.4569(9) 0.6093(7) 0.0413(18) Uani d PD 0.50 C 2
H H7'D 0.7105 0.4917 0.6597 0.050 Uiso calc PR 0.50 C 2
H H7'E 0.8235 0.4102 0.6257 0.050 Uiso calc PR 0.50 C 2
C C8' 0.7581(10) 0.5332(8) 0.5388(7) 0.0387(17) Uani d PD 0.50 C 2
H H8'D 0.6799 0.5768 0.5200 0.046 Uiso calc PR 0.50 C 2
H H8'E 0.7978 0.4979 0.4897 0.046 Uiso calc PR 0.50 C 2
C C9 -0.0779(4) 0.3166(4) 0.9493(4) 0.0358(11) Uani d . 1 . .
H H9D -0.1463 0.2938 0.9350 0.043 Uiso calc R 1 . .
H H9E -0.0868 0.3328 1.0095 0.043 Uiso calc R 1 . .
C C10 0.0330(6) 0.2284(4) 0.9413(4) 0.0434(14) Uani d . 1 . .
H H10D 0.0153 0.1621 0.9580 0.052 Uiso calc R 1 . .
H H10E 0.0597 0.2290 0.8811 0.052 Uiso calc R 1 . .

loop_
_atom_site_aniso_label
_atom_site_aniso_U_11
_atom_site_aniso_U_22
_atom_site_aniso_U_33
_atom_site_aniso_U_12
_atom_site_aniso_U_13
_atom_site_aniso_U_23
Ce1 0.01515(12) 0.01357(12) 0.01596(12) -0.00325(9) 0.00032(8) -0.00078(8)
Ce2 0.01380(12) 0.01378(12) 0.01517(12) -0.00302(8) 0.00015(8) 0.00022(8)
S1 0.0237(5) 0.0225(5) 0.0262(5) -0.0094(4) -0.0079(4) 0.0017(4)
S2 0.0195(5) 0.0269(6) 0.0176(5) -0.0065(4) 0.0014(4) -0.0044(4)
S3 0.0240(5) 0.0179(5) 0.0226(5) -0.0063(4) 0.0014(4) 0.0029(4)
S4 0.0147(4) 0.0173(5) 0.0183(5) -0.0036(4) 0.0008(3) 0.0024(4)
S5 0.0174(4) 0.0170(5) 0.0139(4) -0.0042(4) -0.0009(3) -0.0011(3)
S6 0.0155(4) 0.0196(5) 0.0199(5) -0.0051(4) -0.0002(3) -0.0057(4)
S7 0.0216(5) 0.0204(5) 0.0218(5) -0.0064(4) -0.0014(4) -0.0038(4)
S8 0.0218(5) 0.0240(5) 0.0169(5) -0.0073(4) -0.0024(4) 0.0029(4)
S9 0.0161(5) 0.0233(5) 0.0280(5) -0.0045(4) 0.0039(4) 0.0016(4)
O1 0.0311(17) 0.0296(18) 0.0234(16) -0.0077(14) -0.0036(13) -0.0061(13)
O2 0.0181(14) 0.0315(18) 0.0240(15) -0.0070(13) -0.0018(12) -0.0053(13)
O3 0.0341(19) 0.033(2) 0.043(2) -0.0078(16) -0.0165(16) 0.0065(16)
O4 0.039(2) 0.036(2) 0.054(2) -0.0247(17) -0.0120(17) 0.0049(18)
O5 0.0269(16) 0.0259(17) 0.0190(15) -0.0046(13) 0.0005(12) -0.0015(12)
O6 0.0290(16) 0.0242(16) 0.0205(15) -0.0097(13) 0.0033(12) -0.0027(12)
O7 0.0309(18) 0.048(2) 0.0250(17) -0.0143(16) -0.0048(13) -0.0102(15)
O8 0.0254(17) 0.051(2) 0.0260(17) -0.0022(16) 0.0076(13) -0.0084(16)
O9 0.0254(17) 0.0291(18) 0.0391(19) -0.0116(14) -0.0095(14) 0.0102(15)
O10 0.0222(15) 0.0207(16) 0.0267(16) -0.0045(12) -0.0007(12) 0.0012(12)
O11 0.048(2) 0.040(2) 0.0233(17) -0.0065(18) 0.0046(15) 0.0077(15)
O12 0.041(2) 0.0155(16) 0.047(2) -0.0064(14) 0.0008(16) -0.0009(14)
O13 0.0307(17) 0.0163(15) 0.0283(16) -0.0059(13) -0.0007(13) 0.0038(12)
O14 0.0145(14) 0.0292(17) 0.0273(16) 0.0005(12) -0.0006(12) -0.0026(13)
O15 0.0289(17) 0.045(2) 0.0208(16) -0.0055(15) 0.0075(13) 0.0005(14)
O16 0.0326(18) 0.0262(18) 0.0357(18) -0.0175(14) -0.0053(14) 0.0024(14)
O17 0.0371(19) 0.0220(17) 0.0299(17) -0.0036(14) 0.0121(14) -0.0065(13)
O18 0.0248(15) 0.0204(15) 0.0204(14) -0.0041(12) -0.0030(12) 0.0027(12)
O19 0.0264(16) 0.0330(19) 0.0332(18) -0.0105(14) 0.0102(14) 0.0009(14)
O20 0.049(2) 0.038(2) 0.0341(19) -0.0196(18) -0.0234(17) 0.0028(16)
O21 0.0162(15) 0.0327(19) 0.0345(18) 0.0015(13) -0.0007(13) -0.0019(14)
O22 0.0339(18) 0.0183(16) 0.0316(17) -0.0072(14) 0.0011(14) -0.0036(13)
O23 0.038(2) 0.058(3) 0.0269(18) -0.0062(18) -0.0092(15) -0.0131(17)
O24 0.042(2) 0.034(2) 0.045(2) -0.0245(17) 0.0151(17) -0.0109(16)
O25 0.0248(15) 0.0193(15) 0.0227(15) -0.0067(12) -0.0007(12) 0.0006(12)
O26 0.0295(16) 0.0230(16) 0.0207(15) -0.0080(13) -0.0017(12) -0.0010(12)
O27 0.0301(18) 0.0333(19) 0.0295(18) -0.0018(15) -0.0106(14) 0.0058(14)
O28 0.0364(19) 0.046(2) 0.0189(15) -0.0208(17) 0.0047(13) 0.0018(14)
O29 0.0234(15) 0.0243(16) 0.0234(15) -0.0063(13) 0.0016(12) -0.0025(12)
O30 0.0212(15) 0.0245(16) 0.0272(16) -0.0071(13) 0.0024(12) -0.0057(13)
O31 0.0372(19) 0.047(2) 0.0231(17) -0.0166(17) -0.0035(14) -0.0087(15)
O32 0.039(2) 0.0211(17) 0.045(2) -0.0077(15) -0.0047(16) 0.0010(15)
O33 0.0194(14) 0.0246(16) 0.0257(16) -0.0030(12) 0.0017(12) 0.0031(12)
O34 0.0203(15) 0.0318(18) 0.0230(16) -0.0054(13) 0.0014(12) 0.0027(13)
O35 0.0299(19) 0.036(2) 0.062(3) -0.0182(16) -0.0031(17) 0.0027(18)
O36 0.0285(18) 0.038(2) 0.038(2) 0.0031(15) 0.0065(15) -0.0053(16)
O1W 0.057(2) 0.038(2) 0.0344(19) -0.0221(18) -0.0095(17) -0.0007(16)
O2W 0.053(2) 0.043(2) 0.0331(19) -0.0232(19) 0.0055(17) -0.0021(16)
O3W 0.102(4) 0.049(3) 0.087(4) -0.012(3) 0.034(3) -0.011(3)
N1 0.036(2) 0.033(2) 0.039(2) -0.0117(19) -0.0032(18) -0.0118(19)
N2 0.0274(19) 0.023(2) 0.031(2) -0.0109(16) 0.0077(16) -0.0026(16)
N3 0.038(3) 0.060(4) 0.066(4) -0.015(3) -0.011(2) 0.014(3)
N4 0.028(2) 0.053(3) 0.047(3) -0.012(2) 0.003(2) -0.001(2)
N5 0.037(2) 0.026(2) 0.034(2) -0.0062(18) -0.0090(18) -0.0033(17)
N6 0.034(2) 0.028(2) 0.032(2) -0.0128(18) 0.0010(17) -0.0009(17)
N7 0.039(2) 0.034(2) 0.038(2) -0.020(2) 0.0019(19) -0.0022(19)
N8 0.038(2) 0.042(3) 0.050(3) -0.024(2) -0.001(2) -0.005(2)
N9 0.0265(19) 0.027(2) 0.028(2) -0.0066(16) -0.0008(15) -0.0035(16)
N10 0.033(2) 0.041(3) 0.053(3) -0.002(2) -0.005(2) 0.001(2)
C1 0.033(2) 0.024(2) 0.042(3) -0.012(2) -0.005(2) -0.004(2)
C2 0.034(2) 0.022(2) 0.030(2) -0.0106(19) -0.0046(19) -0.0008(18)
C3 0.040(3) 0.028(3) 0.046(3) -0.007(2) -0.004(2) 0.004(2)
C4 0.041(3) 0.034(3) 0.037(3) -0.008(2) 0.007(2) -0.002(2)
C5 0.034(3) 0.031(3) 0.036(3) -0.012(2) 0.001(2) -0.003(2)
C6 0.037(3) 0.037(3) 0.057(4) -0.014(2) 0.019(3) -0.008(3)
C7 0.043(4) 0.051(5) 0.040(4) -0.029(4) 0.007(4) -0.007(4)
C8 0.043(4) 0.038(4) 0.041(4) -0.024(3) 0.005(3) -0.002(3)
C7' 0.043(4) 0.051(5) 0.040(4) -0.029(4) 0.007(4) -0.007(4)
C8' 0.043(4) 0.038(4) 0.041(4) -0.024(3) 0.005(3) -0.002(3)
C9 0.027(2) 0.035(3) 0.045(3) -0.012(2) -0.006(2) 0.005(2)
C10 0.061(4) 0.030(3) 0.034(3) -0.001(3) -0.012(3) -0.008(2)

loop_
_atom_type_symbol
_atom_type_description
_atom_type_scat_dispersion_real
_atom_type_scat_dispersion_imag
_atom_type_scat_source
C C 0.0033 0.0016 'International Tables Vol C Tables 4.2.6.8 and 6.1.1.4'
H H 0.0000 0.0000 'International Tables Vol C Tables 4.2.6.8 and 6.1.1.4'
N N 0.0061 0.0033 'International Tables Vol C Tables 4.2.6.8 and 6.1.1.4'
O O 0.0106 0.0060 'International Tables Vol C Tables 4.2.6.8 and 6.1.1.4'
S S 0.1246 0.1234 'International Tables Vol C Tables 4.2.6.8 and 6.1.1.4'
Ce Ce -0.2486 2.6331 'International Tables Vol C Tables 4.2.6.8 and 6.1.1.4'

loop_
_geom_angle_atom_site_label_1
_geom_angle_atom_site_label_2
_geom_angle_atom_site_label_3
_geom_angle_site_symmetry_1
_geom_angle_site_symmetry_3
_geom_angle
_geom_angle_publ_flag
O17 Ce1 O13 . . 80.01(12) ?
O17 Ce1 O21 . . 80.34(13) ?
O13 Ce1 O21 . . 87.44(12) ?
O17 Ce1 O2 . . 131.34(12) ?
O13 Ce1 O2 . . 82.31(11) ?
O21 Ce1 O2 . . 143.51(11) ?
O17 Ce1 O5 . . 141.40(12) ?
O13 Ce1 O5 . . 72.80(11) ?
O21 Ce1 O5 . . 71.73(11) ?
O2 Ce1 O5 . . 71.79(11) ?
O17 Ce1 O6 . . 144.82(12) ?
O13 Ce1 O6 . . 129.96(11) ?
O21 Ce1 O6 . . 82.96(11) ?
O2 Ce1 O6 . . 77.31(11) ?
O5 Ce1 O6 . . 57.53(11) ?
O17 Ce1 O9 . . 91.38(13) ?
O13 Ce1 O9 . . 141.67(12) ?
O21 Ce1 O9 . . 128.13(12) ?
O2 Ce1 O9 . . 75.69(11) ?
O5 Ce1 O9 . . 126.81(12) ?
O6 Ce1 O9 . . 75.13(12) ?
O17 Ce1 O1 . . 73.66(12) ?
O13 Ce1 O1 . . 72.84(12) ?
O21 Ce1 O1 . . 149.54(11) ?
O2 Ce1 O1 . . 57.83(11) ?
O5 Ce1 O1 . . 121.46(11) ?
O6 Ce1 O1 . . 127.49(11) ?
O9 Ce1 O1 . . 68.91(12) ?
O17 Ce1 O10 . . 74.58(11) ?
O13 Ce1 O10 . . 149.60(11) ?
O21 Ce1 O10 . . 72.23(11) ?
O2 Ce1 O10 . . 127.28(11) ?
O5 Ce1 O10 . . 119.21(11) ?
O6 Ce1 O10 . . 70.90(10) ?
O9 Ce1 O10 . . 56.32(10) ?
O1 Ce1 O10 . . 114.49(11) ?
O22 Ce2 O18 . . 78.58(12) ?
O22 Ce2 O14 . . 85.12(12) ?
O18 Ce2 O14 . . 81.55(11) ?
O22 Ce2 O30 . . 144.24(11) ?
O18 Ce2 O30 . . 88.54(11) ?
O14 Ce2 O30 . . 126.13(11) ?
O22 Ce2 O33 . . 75.05(11) ?
O18 Ce2 O33 . . 76.07(11) ?
O14 Ce2 O33 . . 152.51(11) ?
O30 Ce2 O33 . . 69.48(11) ?
O22 Ce2 O34 . . 83.91(12) ?
O18 Ce2 O34 . . 133.17(11) ?
O14 Ce2 O34 . . 139.84(11) ?
O30 Ce2 O34 . . 80.98(11) ?
O33 Ce2 O34 . . 57.46(10) ?
O22 Ce2 O25 . . 72.50(11) ?
O18 Ce2 O25 . . 140.83(10) ?
O14 Ce2 O25 . . 70.33(11) ?
O30 Ce2 O25 . . 130.01(11) ?
O33 Ce2 O25 . . 119.58(11) ?
O34 Ce2 O25 . . 69.52(10) ?
O22 Ce2 O26 . . 128.77(11) ?
O18 Ce2 O26 . . 148.16(11) ?
O14 Ce2 O26 . . 84.82(11) ?
O30 Ce2 O26 . . 76.56(11) ?
O33 Ce2 O26 . . 122.45(10) ?
O34 Ce2 O26 . . 72.66(11) ?
O25 Ce2 O26 . . 56.82(10) ?
O22 Ce2 O29 . . 146.07(11) ?
O18 Ce2 O29 . . 76.10(11) ?
O14 Ce2 O29 . . 69.20(11) ?
O30 Ce2 O29 . . 57.04(10) ?
O33 Ce2 O29 . . 119.33(11) ?
O34 Ce2 O29 . . 130.00(11) ?
O25 Ce2 O29 . . 116.08(10) ?
O26 Ce2 O29 . . 72.17(11) ?
O22 Ce2 S9 . . 79.08(9) ?
O18 Ce2 S9 . . 104.70(8) ?
O14 Ce2 S9 . . 161.34(8) ?
O30 Ce2 S9 . . 72.12(8) ?
O33 Ce2 S9 . . 28.70(8) ?
O34 Ce2 S9 . . 28.80(8) ?
O25 Ce2 S9 . . 95.26(8) ?
O26 Ce2 S9 . . 97.34(8) ?
O29 Ce2 S9 . . 129.16(7) ?
O22 Ce2 S8 . . 100.48(9) ?
O18 Ce2 S8 . . 156.87(8) ?
O14 Ce2 S8 . . 75.35(8) ?
O30 Ce2 S8 . . 103.93(8) ?
O33 Ce2 S8 . . 126.39(8) ?
O34 Ce2 S8 . . 68.93(8) ?
O25 Ce2 S8 . . 28.15(7) ?
O26 Ce2 S8 . . 28.68(7) ?
O29 Ce2 S8 . . 94.21(8) ?
S9 Ce2 S8 . . 97.71(3) ?
O22 Ce2 S7 . . 159.18(9) ?
O18 Ce2 S7 . . 81.44(8) ?
O14 Ce2 S7 . . 97.72(8) ?
O30 Ce2 S7 . . 28.46(8) ?
O33 Ce2 S7 . . 94.55(8) ?
O34 Ce2 S7 . . 105.95(8) ?
O25 Ce2 S7 . . 127.93(8) ?
O26 Ce2 S7 . . 72.04(8) ?
O29 Ce2 S7 . . 28.58(7) ?
S9 Ce2 S7 . . 100.57(3) ?
S8 Ce2 S7 . . 100.19(3) ?
O3 S1 O4 . . 113.5(2) ?
O3 S1 O1 . . 110.0(2) ?
O4 S1 O1 . . 110.2(2) ?
O3 S1 O2 . . 110.7(2) ?
O4 S1 O2 . . 110.0(2) ?
O1 S1 O2 . . 101.92(18) ?
O8 S2 O7 . . 111.6(2) ?
O8 S2 O5 . . 111.1(2) ?
O7 S2 O5 . . 111.1(2) ?
O8 S2 O6 . . 110.8(2) ?
O7 S2 O6 . . 109.3(2) ?
O5 S2 O6 . . 102.56(18) ?
O11 S3 O12 . . 111.4(2) ?
O11 S3 O10 . . 110.9(2) ?
O12 S3 O10 . . 111.6(2) ?
O11 S3 O9 . . 109.6(2) ?
O12 S3 O9 . . 110.5(2) ?
O10 S3 O9 . . 102.60(19) ?
O15 S4 O16 . . 111.1(2) ?
O15 S4 O14 . . 109.6(2) ?
O16 S4 O14 . . 110.2(2) ?
O15 S4 O13 . . 110.5(2) ?
O16 S4 O13 . . 107.6(2) ?
O14 S4 O13 . . 107.80(19) ?
O19 S5 O20 . . 112.2(2) ?
O19 S5 O17 . . 108.2(2) ?
O20 S5 O17 . . 109.7(2) ?
O19 S5 O18 . . 110.22(19) ?
O20 S5 O18 . . 108.5(2) ?
O17 S5 O18 . . 107.99(19) ?
O23 S6 O24 . . 111.7(2) ?
O23 S6 O21 . . 109.8(2) ?
O24 S6 O21 . . 109.7(2) ?
O23 S6 O22 . . 109.7(2) ?
O24 S6 O22 . . 107.9(2) ?
O21 S6 O22 . . 108.0(2) ?
O32 S7 O31 . . 112.6(2) ?
O32 S7 O29 . . 111.0(2) ?
O31 S7 O29 . . 110.8(2) ?
O32 S7 O30 . . 110.9(2) ?
O31 S7 O30 . . 110.0(2) ?
O29 S7 O30 . . 101.07(18) ?
O32 S7 Ce2 . . 123.95(16) ?
O31 S7 Ce2 . . 123.43(17) ?
O29 S7 Ce2 . . 51.51(13) ?
O30 S7 Ce2 . . 49.56(12) ?
O27 S8 O28 . . 111.7(2) ?
O27 S8 O25 . . 112.3(2) ?
O28 S8 O25 . . 109.9(2) ?
O27 S8 O26 . . 111.7(2) ?
O28 S8 O26 . . 108.5(2) ?
O25 S8 O26 . . 102.34(18) ?
O27 S8 Ce2 . . 127.91(15) ?
O28 S8 Ce2 . . 120.40(15) ?
O25 S8 Ce2 . . 50.96(12) ?
O26 S8 Ce2 . . 51.41(13) ?
O35 S9 O36 . . 111.8(2) ?
O35 S9 O33 . . 111.2(2) ?
O36 S9 O33 . . 110.7(2) ?
O35 S9 O34 . . 111.4(2) ?
O36 S9 O34 . . 109.7(2) ?
O33 S9 O34 . . 101.66(18) ?
O35 S9 Ce2 . . 127.53(17) ?
O36 S9 Ce2 . . 120.65(17) ?
O33 S9 Ce2 . . 50.62(12) ?
O34 S9 Ce2 . . 51.12(12) ?
S1 O1 Ce1 . . 98.64(15) ?
S1 O2 Ce1 . . 101.51(15) ?
S2 O5 Ce1 . . 100.54(16) ?
S2 O6 Ce1 . . 99.30(16) ?
S3 O9 Ce1 . . 102.10(17) ?
S3 O10 Ce1 . . 98.97(15) ?
S4 O13 Ce1 . . 153.8(2) ?
S4 O14 Ce2 . . 146.8(2) ?
S5 O17 Ce1 . . 153.9(2) ?
S5 O18 Ce2 . . 150.4(2) ?
S6 O21 Ce1 . . 151.9(2) ?
S6 O22 Ce2 . . 158.4(2) ?
S8 O25 Ce2 . . 100.89(16) ?
S8 O26 Ce2 . . 99.91(16) ?
S7 O29 Ce2 . . 99.91(15) ?
S7 O30 Ce2 . . 101.98(15) ?
S9 O33 Ce2 . . 100.69(15) ?
S9 O34 Ce2 . . 100.08(16) ?
H11 O1W H12 . . 108.4 ?
H21 O2W H22 . . 108.4 ?
H31 O3W H32 . . 108.2 ?
C1 N1 H1A . . 109.5 ?
C1 N1 H1B . . 109.5 ?
H1A N1 H1B . . 109.5 ?
C1 N1 H1C . . 109.5 ?
H1A N1 H1C . . 109.5 ?
H1B N1 H1C . . 109.5 ?
C2 N2 H2A . . 109.5 ?
C2 N2 H2B . . 109.5 ?
H2A N2 H2B . . 109.5 ?
C2 N2 H2C . . 109.5 ?
H2A N2 H2C . . 109.5 ?
H2B N2 H2C . . 109.5 ?
C3 N3 H3A . . 109.5 ?
C3 N3 H3B . . 109.5 ?
H3A N3 H3B . . 109.5 ?
C3 N3 H3C . . 109.5 ?
H3A N3 H3C . . 109.5 ?
H3B N3 H3C . . 109.5 ?
C4 N4 H4A . . 109.5 ?
C4 N4 H4B . . 109.5 ?
H4A N4 H4B . . 109.5 ?
C4 N4 H4C . . 109.5 ?
H4A N4 H4C . . 109.5 ?
H4B N4 H4C . . 109.5 ?
C5 N5 H5A . . 109.5 ?
C5 N5 H5B . . 109.5 ?
H5A N5 H5B . . 109.5 ?
C5 N5 H5C . . 109.5 ?
H5A N5 H5C . . 109.5 ?
H5B N5 H5C . . 109.5 ?
C6 N6 H6A . . 109.5 ?
C6 N6 H6B . . 109.5 ?
H6A N6 H6B . . 109.5 ?
C6 N6 H6C . . 109.5 ?
H6A N6 H6C . . 109.5 ?
H6B N6 H6C . . 109.5 ?
C7 N7 H7A . . 109.5 ?
C7 N7 H7B . . 109.5 ?
H7A N7 H7B . . 109.5 ?
C7 N7 H7C . . 109.5 ?
H7A N7 H7C . . 109.5 ?
H7B N7 H7C . . 109.5 ?
C7' N7 H7'A . . 108.9 ?
C7' N7 H7'B . . 109.8 ?
H7A N7 H7'B . . 109.9 ?
H7'A N7 H7'B . . 109.5 ?
C7' N7 H7'C . . 109.8 ?
H7'A N7 H7'C . . 109.5 ?
H7'B N7 H7'C . . 109.5 ?
C8 N8 H8A . . 109.5 ?
C8 N8 H8B . . 109.5 ?
H8A N8 H8B . . 109.5 ?
C8 N8 H8C . . 109.5 ?
H8A N8 H8C . . 109.5 ?
H8B N8 H8C . . 109.5 ?
C8' N8 H8'A . . 108.7 ?
C8' N8 H8'B . . 109.3 ?
H8'A N8 H8'B . . 109.4 ?
H8'A N8 H8'C . . 109.5 ?
H8'B N8 H8'C . . 109.5 ?
C9 N9 H9A . . 109.5 ?
C9 N9 H9B . . 109.5 ?
H9A N9 H9B . . 109.5 ?
C9 N9 H9C . . 109.5 ?
H9A N9 H9C . . 109.5 ?
H9B N9 H9C . . 109.5 ?
C10 N10 H10A . . 109.5 ?
C10 N10 H10B . . 109.5 ?
H10A N10 H10B . . 109.5 ?
C10 N10 H10C . . 109.5 ?
H10A N10 H10C . . 109.5 ?
H10B N10 H10C . . 109.5 ?
N1 C1 C2 . . 110.0(4) ?
N1 C1 H1D . . 109.7 ?
C2 C1 H1D . . 109.7 ?
N1 C1 H1E . . 109.7 ?
C2 C1 H1E . . 109.7 ?
H1D C1 H1E . . 108.2 ?
N2 C2 C1 . . 110.2(4) ?
N2 C2 H2D . . 109.6 ?
C1 C2 H2D . . 109.6 ?
N2 C2 H2E . . 109.6 ?
C1 C2 H2E . . 109.6 ?
H2D C2 H2E . . 108.1 ?
N3 C3 C4 . . 113.0(5) ?
N3 C3 H3D . . 109.0 ?
C4 C3 H3D . . 109.0 ?
N3 C3 H3E . . 109.0 ?
C4 C3 H3E . . 109.0 ?
H3D C3 H3E . . 107.8 ?
N4 C4 C3 . . 112.6(5) ?
N4 C4 H4D . . 109.1 ?
C3 C4 H4D . . 109.1 ?
N4 C4 H4E . . 109.1 ?
C3 C4 H4E . . 109.1 ?
H4D C4 H4E . . 107.8 ?
C6 C5 N5 . . 111.4(4) ?
C6 C5 H5D . . 109.3 ?
N5 C5 H5D . . 109.3 ?
C6 C5 H5E . . 109.3 ?
N5 C5 H5E . . 109.3 ?
H5D C5 H5E . . 108.0 ?
C5 C6 N6 . . 111.1(4) ?
C5 C6 H6D . . 109.4 ?
N6 C6 H6D . . 109.4 ?
C5 C6 H6E . . 109.4 ?
N6 C6 H6E . . 109.4 ?
H6D C6 H6E . . 108.0 ?
C8 C7 N7 . . 109.7(7) ?
C8 C7 H7D . . 109.7 ?
N7 C7 H7D . . 109.7 ?
H7'C C7 H7D . . 111.8 ?
C8 C7 H7E . . 109.7 ?
N7 C7 H7E . . 109.7 ?
H7D C7 H7E . . 108.2 ?
C7 C8 N8 . . 108.4(7) ?
C7 C8 H8D . . 110.0 ?
N8 C8 H8D . . 110.0 ?
C7 C8 H8E . . 110.0 ?
N8 C8 H8E . . 110.0 ?
H8D C8 H8E . . 108.4 ?
C8' C7' N7 . . 108.2(7) ?
C8' C7' H7'D . . 110.1 ?
N7 C7' H7'D . . 110.1 ?
C8' C7' H7'E . . 110.1 ?
N7 C7' H7'E . . 110.1 ?
H7'D C7' H7'E . . 108.4 ?
C7' C8' N8 . . 109.3(7) ?
C7' C8' H8'D . . 109.8 ?
N8 C8' H8'D . . 109.8 ?
C7' C8' H8'E . . 109.8 ?
N8 C8' H8'E . . 109.8 ?
H8'D C8' H8'E . . 108.3 ?
N9 C9 C10 . . 113.8(5) ?
N9 C9 H9D . . 108.8 ?
C10 C9 H9D . . 108.8 ?
N9 C9 H9E . . 108.8 ?
C10 C9 H9E . . 108.8 ?
H9D C9 H9E . . 107.7 ?
N10 C10 C9 . . 111.2(5) ?
N10 C10 H10D . . 109.4 ?
C9 C10 H10D . . 109.4 ?
N10 C10 H10E . . 109.4 ?
C9 C10 H10E . . 109.4 ?
H10D C10 H10E . . 108.0 ?

loop_
_geom_bond_atom_site_label_1
_geom_bond_atom_site_label_2
_geom_bond_site_symmetry_2
_geom_bond_distance
_geom_bond_publ_flag
Ce1 O17 . 2.265(3) ?
Ce1 O13 . 2.303(3) ?
Ce1 O21 . 2.323(3) ?
Ce1 O2 . 2.382(3) ?
Ce1 O5 . 2.426(3) ?
Ce1 O6 . 2.433(3) ?
Ce1 O9 . 2.434(3) ?
Ce1 O1 . 2.451(3) ?
Ce1 O10 . 2.506(3) ?
Ce2 O22 . 2.279(3) ?
Ce2 O18 . 2.290(3) ?
Ce2 O14 . 2.353(3) ?
Ce2 O30 . 2.414(3) ?
Ce2 O33 . 2.419(3) ?
Ce2 O34 . 2.432(3) ?
Ce2 O25 . 2.438(3) ?
Ce2 O26 . 2.446(3) ?
Ce2 O29 . 2.465(3) ?
Ce2 S9 . 3.0752(10) ?
Ce2 S8 . 3.0830(10) ?
Ce2 S7 . 3.1021(11) ?
S1 O3 . 1.450(4) ?
S1 O4 . 1.450(4) ?
S1 O1 . 1.504(3) ?
S1 O2 . 1.506(3) ?
S2 O8 . 1.445(3) ?
S2 O7 . 1.463(3) ?
S2 O5 . 1.483(3) ?
S2 O6 . 1.514(3) ?
S3 O11 . 1.452(4) ?
S3 O12 . 1.452(4) ?
S3 O10 . 1.494(3) ?
S3 O9 . 1.494(3) ?
S4 O15 . 1.444(3) ?
S4 O16 . 1.457(3) ?
S4 O14 . 1.477(3) ?
S4 O13 . 1.476(3) ?
S5 O19 . 1.444(3) ?
S5 O20 . 1.444(3) ?
S5 O17 . 1.484(3) ?
S5 O18 . 1.494(3) ?
S6 O23 . 1.441(4) ?
S6 O24 . 1.447(4) ?
S6 O21 . 1.476(3) ?
S6 O22 . 1.485(3) ?
S7 O32 . 1.440(4) ?
S7 O31 . 1.447(3) ?
S7 O29 . 1.507(3) ?
S7 O30 . 1.511(3) ?
S8 O27 . 1.442(3) ?
S8 O28 . 1.469(3) ?
S8 O25 . 1.481(3) ?
S8 O26 . 1.502(3) ?
S9 O35 . 1.435(4) ?
S9 O36 . 1.452(4) ?
S9 O33 . 1.503(3) ?
S9 O34 . 1.505(3) ?
O1W H11 . 0.8401 ?
O1W H12 . 0.8400 ?
O2W H21 . 0.8401 ?
O2W H22 . 0.8400 ?
O3W H31 . 0.8401 ?
O3W H32 . 0.8401 ?
N1 C1 . 1.471(6) ?
N1 H1A . 0.8600 ?
N1 H1B . 0.8600 ?
N1 H1C . 0.8600 ?
N2 C2 . 1.477(6) ?
N2 H2A . 0.8600 ?
N2 H2B . 0.8600 ?
N2 H2C . 0.8600 ?
N3 C3 . 1.451(7) ?
N3 H3A . 0.8600 ?
N3 H3B . 0.8600 ?
N3 H3C . 0.8600 ?
N4 C4 . 1.482(7) ?
N4 H4A . 0.8600 ?
N4 H4B . 0.8600 ?
N4 H4C . 0.8600 ?
N5 C5 . 1.475(6) ?
N5 H5A . 0.8600 ?
N5 H5B . 0.8600 ?
N5 H5C . 0.8600 ?
N6 C6 . 1.478(7) ?
N6 H6A . 0.8600 ?
N6 H6B . 0.8600 ?
N6 H6C . 0.8600 ?
N7 C7 . 1.495(8) ?
N7 C7' . 1.497(8) ?
N7 H7A . 0.8600 ?
N7 H7B . 0.8600 ?
N7 H7C . 0.8600 ?
N7 H7'A . 0.8599 ?
N7 H7'B . 0.8599 ?
N7 H7'C . 0.8600 ?
N8 C8 . 1.502(8) ?
N8 C8' . 1.511(8) ?
N8 H8A . 0.8600 ?
N8 H8B . 0.8600 ?
N8 H8C . 0.8600 ?
N8 H8'A . 0.8600 ?
N8 H8'B . 0.8603 ?
N8 H8'C . 0.8598 ?
N9 C9 . 1.473(7) ?
N9 H9A . 0.8600 ?
N9 H9B . 0.8600 ?
N9 H9C . 0.8600 ?
N10 C10 . 1.467(8) ?
N10 H10A . 0.8600 ?
N10 H10B . 0.8600 ?
N10 H10C . 0.8600 ?
C1 C2 . 1.504(7) ?
C1 H1D . 0.9700 ?
C1 H1E . 0.9700 ?
C2 H2D . 0.9700 ?
C2 H2E . 0.9700 ?
C3 C4 . 1.501(8) ?
C3 H3D . 0.9700 ?
C3 H3E . 0.9700 ?
C4 H4D . 0.9700 ?
C4 H4E . 0.9700 ?
C5 C6 . 1.467(8) ?
C5 H5D . 0.9700 ?
C5 H5E . 0.9700 ?
C6 H6D . 0.9700 ?
C6 H6E . 0.9700 ?
C7 C8 . 1.446(11) ?
C7 H7D . 0.9700 ?
C7 H7E . 0.9700 ?
C8 H8D . 0.9700 ?
C8 H8E . 0.9700 ?
C7' C8' . 1.440(11) ?
C7' H7'D . 0.9700 ?
C7' H7'E . 0.9700 ?
C8' H8'D . 0.9700 ?
C8' H8'E . 0.9700 ?
C9 C10 . 1.499(8) ?
C9 H9D . 0.9700 ?
C9 H9E . 0.9700 ?
C10 H10D . 0.9700 ?
C10 H10E . 0.9700 ?

loop_
_geom_hbond_atom_site_label_D
_geom_hbond_atom_site_label_H
_geom_hbond_atom_site_label_A
_geom_hbond_site_symmetry_A
_geom_hbond_distance_DH
_geom_hbond_distance_HA
_geom_hbond_distance_DA
_geom_hbond_angle_DHA
_geom_hbond_publ_flag
O1w H11 O24 2_566 0.84 2.02 2.803(5) 156 y
O1w H12 O28 . 0.84 1.96 2.786(5) 169 y
O2w H21 O16 2_576 0.84 1.94 2.754(5) 162 y
O2w H22 O7 1_465 0.84 1.99 2.828(5) 173 y
O3w H31 O9 2_666 0.84 2.47 3.153(7) 139 y
N1 H1a O10 2_566 0.86 2.11 2.899(5) 151 y
N1 H1b O27 . 0.86 2.28 2.991(6) 141 y
N1 H1c O1w . 0.86 2.09 2.891(6) 154 y
N2 H2a O28 2_576 0.86 2.02 2.863(5) 165 y
N2 H2b O8 1_465 0.86 2.16 2.769(5) 128 y
N2 H2c O29 2_576 0.86 2.01 2.849(5) 163 y
N3 H3a O1w . 0.86 2.10 2.863(7) 148 y
N3 H3b O3w . 0.86 1.93 2.753(8) 160 y
N3 H3c O26 2_576 0.86 2.20 3.048(7) 167 y
N4 H4a O2w 1_655 0.86 1.95 2.760(7) 157 y
N4 H4b O36 2_576 0.86 2.16 2.843(6) 136 y
N4 H4c O6 2_666 0.86 2.37 3.119(6) 145 y
N5 H5a O1 . 0.86 2.27 3.029(5) 148 y
N5 H5b O20 2_667 0.86 2.09 2.794(5) 138 y
N5 H5c O16 . 0.86 2.00 2.763(5) 147 y
N6 H6a O12 1_565 0.86 2.21 2.837(6) 130 y
N6 H6b O1 2_667 0.86 2.46 3.241(5) 152 y
N6 H6c O31 . 0.86 1.99 2.826(6) 165 y
N7 H7'a O15 . 0.86 2.27 2.935(6) 135 y
N8 H8a O34 1_655 0.86 2.21 2.957(6) 145 y
N8 H8b O23 2_666 0.86 2.23 2.840(6) 128 y
N9 H9a O35 . 0.86 2.40 2.992(6) 126 y
N9 H9b O24 . 0.86 2.10 2.846(5) 145 y
N9 H9c O19 . 0.86 2.06 2.895(5) 165 y
N10 H10a O11 . 0.86 2.04 2.879(6) 165 y
N10 H10b O30 2_567 0.86 2.39 3.176(6) 153 y
N10 H10c O19 . 0.86 2.05 2.884(6) 164 y

loop_
_geom_torsion_atom_site_label_1
_geom_torsion_atom_site_label_2
_geom_torsion_atom_site_label_3
_geom_torsion_atom_site_label_4
_geom_torsion_site_symmetry_1
_geom_torsion_site_symmetry_2
_geom_torsion_site_symmetry_3
_geom_torsion_site_symmetry_4
_geom_torsion
_geom_torsion_publ_flag
O22 Ce2 S7 O32 . . . . -176.1(3) ?
O18 Ce2 S7 O32 . . . . 167.5(2) ?
O14 Ce2 S7 O32 . . . . 87.3(2) ?
O30 Ce2 S7 O32 . . . . -89.5(3) ?
O33 Ce2 S7 O32 . . . . -117.3(2) ?
O34 Ce2 S7 O32 . . . . -59.9(2) ?
O25 Ce2 S7 O32 . . . . 16.3(2) ?
O26 Ce2 S7 O32 . . . . 5.4(2) ?
O29 Ce2 S7 O32 . . . . 90.9(2) ?
S9 Ce2 S7 O32 . . . . -88.99(19) ?
S8 Ce2 S7 O32 . . . . 10.9(2) ?
O22 Ce2 S7 O31 . . . . 2.0(3) ?
O18 Ce2 S7 O31 . . . . -14.4(2) ?
O14 Ce2 S7 O31 . . . . -94.6(2) ?
O30 Ce2 S7 O31 . . . . 88.5(2) ?
O33 Ce2 S7 O31 . . . . 60.8(2) ?
O34 Ce2 S7 O31 . . . . 118.2(2) ?
O25 Ce2 S7 O31 . . . . -165.6(2) ?
O26 Ce2 S7 O31 . . . . -176.5(2) ?
O29 Ce2 S7 O31 . . . . -91.0(2) ?
S9 Ce2 S7 O31 . . . . 89.08(18) ?
S8 Ce2 S7 O31 . . . . -170.99(18) ?
O22 Ce2 S7 O29 . . . . 93.0(3) ?
O18 Ce2 S7 O29 . . . . 76.62(18) ?
O14 Ce2 S7 O29 . . . . -3.57(17) ?
O30 Ce2 S7 O29 . . . . 179.6(2) ?
O33 Ce2 S7 O29 . . . . 151.77(17) ?
O34 Ce2 S7 O29 . . . . -150.81(17) ?
O25 Ce2 S7 O29 . . . . -74.62(18) ?
O26 Ce2 S7 O29 . . . . -85.54(18) ?
S9 Ce2 S7 O29 . . . . -179.91(16) ?
S8 Ce2 S7 O29 . . . . -79.99(16) ?
O22 Ce2 S7 O30 . . . . -86.5(3) ?
O18 Ce2 S7 O30 . . . . -102.94(19) ?
O14 Ce2 S7 O30 . . . . 176.87(19) ?
O33 Ce2 S7 O30 . . . . -27.79(18) ?
O34 Ce2 S7 O30 . . . . 29.64(19) ?
O25 Ce2 S7 O30 . . . . 105.83(19) ?
O26 Ce2 S7 O30 . . . . 94.90(19) ?
O29 Ce2 S7 O30 . . . . -179.6(2) ?
S9 Ce2 S7 O30 . . . . 0.54(17) ?
S8 Ce2 S7 O30 . . . . 100.46(17) ?
O22 Ce2 S8 O27 . . . . 82.8(2) ?
O18 Ce2 S8 O27 . . . . 168.2(3) ?
O14 Ce2 S8 O27 . . . . 164.9(2) ?
O30 Ce2 S8 O27 . . . . -70.9(2) ?
O33 Ce2 S8 O27 . . . . 3.7(2) ?
O34 Ce2 S8 O27 . . . . 3.5(2) ?
O25 Ce2 S8 O27 . . . . 89.3(3) ?
O26 Ce2 S8 O27 . . . . -88.7(3) ?
O29 Ce2 S8 O27 . . . . -127.9(2) ?
S9 Ce2 S8 O27 . . . . 2.5(2) ?
S7 Ce2 S8 O27 . . . . -99.7(2) ?
O22 Ce2 S8 O28 . . . . -98.3(2) ?
O18 Ce2 S8 O28 . . . . -12.9(3) ?
O14 Ce2 S8 O28 . . . . -16.3(2) ?
O30 Ce2 S8 O28 . . . . 108.0(2) ?
O33 Ce2 S8 O28 . . . . -177.4(2) ?
O34 Ce2 S8 O28 . . . . -177.6(2) ?
O25 Ce2 S8 O28 . . . . -91.9(2) ?
O26 Ce2 S8 O28 . . . . 90.2(2) ?
O29 Ce2 S8 O28 . . . . 50.9(2) ?
S9 Ce2 S8 O28 . . . . -178.60(18) ?
S7 Ce2 S8 O28 . . . . 79.13(18) ?
O22 Ce2 S8 O25 . . . . -6.48(18) ?
O18 Ce2 S8 O25 . . . . 79.0(3) ?
O14 Ce2 S8 O25 . . . . 75.60(18) ?
O30 Ce2 S8 O25 . . . . -160.13(17) ?
O33 Ce2 S8 O25 . . . . -85.55(18) ?
O34 Ce2 S8 O25 . . . . -85.71(18) ?
O26 Ce2 S8 O25 . . . . -177.9(2) ?
O29 Ce2 S8 O25 . . . . 142.81(17) ?
S9 Ce2 S8 O25 . . . . -86.73(16) ?
S7 Ce2 S8 O25 . . . . 171.00(16) ?
O22 Ce2 S8 O26 . . . . 171.46(18) ?
O18 Ce2 S8 O26 . . . . -103.1(3) ?
O14 Ce2 S8 O26 . . . . -106.46(18) ?
O30 Ce2 S8 O26 . . . . 17.81(18) ?
O33 Ce2 S8 O26 . . . . 92.39(19) ?
O34 Ce2 S8 O26 . . . . 92.23(18) ?
O25 Ce2 S8 O26 . . . . 177.9(2) ?
O29 Ce2 S8 O26 . . . . -39.25(18) ?
S9 Ce2 S8 O26 . . . . 91.21(16) ?
S7 Ce2 S8 O26 . . . . -11.06(16) ?
O22 Ce2 S9 O35 . . . . -8.8(2) ?
O18 Ce2 S9 O35 . . . . -83.8(2) ?
O14 Ce2 S9 O35 . . . . 23.8(4) ?
O30 Ce2 S9 O35 . . . . -167.4(2) ?
O33 Ce2 S9 O35 . . . . -87.6(3) ?
O34 Ce2 S9 O35 . . . . 88.4(3) ?
O25 Ce2 S9 O35 . . . . 62.2(2) ?
O26 Ce2 S9 O35 . . . . 119.4(2) ?
O29 Ce2 S9 O35 . . . . -167.7(2) ?
S8 Ce2 S9 O35 . . . . 90.4(2) ?
S7 Ce2 S9 O35 . . . . -167.6(2) ?
O22 Ce2 S9 O36 . . . . 171.3(2) ?
O18 Ce2 S9 O36 . . . . 96.3(2) ?
O14 Ce2 S9 O36 . . . . -156.1(3) ?
O30 Ce2 S9 O36 . . . . 12.8(2) ?
O33 Ce2 S9 O36 . . . . 92.5(3) ?
O34 Ce2 S9 O36 . . . . -91.4(3) ?
O25 Ce2 S9 O36 . . . . -117.7(2) ?
O26 Ce2 S9 O36 . . . . -60.5(2) ?
O29 Ce2 S9 O36 . . . . 12.4(2) ?
S8 Ce2 S9 O36 . . . . -89.45(19) ?
S7 Ce2 S9 O36 . . . . 12.49(19) ?
O22 Ce2 S9 O33 . . . . 78.77(19) ?
O18 Ce2 S9 O33 . . . . 3.79(19) ?
O14 Ce2 S9 O33 . . . . 111.4(3) ?
O30 Ce2 S9 O33 . . . . -79.77(19) ?
O34 Ce2 S9 O33 . . . . 176.1(2) ?
O25 Ce2 S9 O33 . . . . 149.79(18) ?
O26 Ce2 S9 O33 . . . . -153.04(18) ?
O29 Ce2 S9 O33 . . . . -80.09(19) ?
S8 Ce2 S9 O33 . . . . 178.02(17) ?
S7 Ce2 S9 O33 . . . . -80.03(17) ?
O22 Ce2 S9 O34 . . . . -97.3(2) ?
O18 Ce2 S9 O34 . . . . -172.26(19) ?
O14 Ce2 S9 O34 . . . . -64.7(3) ?
O30 Ce2 S9 O34 . . . . 104.18(19) ?
O33 Ce2 S9 O34 . . . . -176.1(2) ?
O25 Ce2 S9 O34 . . . . -26.26(19) ?
O26 Ce2 S9 O34 . . . . 30.91(19) ?
O29 Ce2 S9 O34 . . . . 103.9(2) ?
S8 Ce2 S9 O34 . . . . 1.97(18) ?
S7 Ce2 S9 O34 . . . . 103.92(18) ?
O3 S1 O1 Ce1 . . . . -114.73(19) ?
O4 S1 O1 Ce1 . . . . 119.4(2) ?
O2 S1 O1 Ce1 . . . . 2.73(19) ?
O17 Ce1 O1 S1 . . . . -178.0(2) ?
O13 Ce1 O1 S1 . . . . -93.65(18) ?
O21 Ce1 O1 S1 . . . . -145.53(19) ?
O2 Ce1 O1 S1 . . . . -2.00(14) ?
O5 Ce1 O1 S1 . . . . -37.1(2) ?
O6 Ce1 O1 S1 . . . . 34.0(2) ?
O9 Ce1 O1 S1 . . . . 83.97(18) ?
O10 Ce1 O1 S1 . . . . 117.99(16) ?
O3 S1 O2 Ce1 . . . . 114.1(2) ?
O4 S1 O2 Ce1 . . . . -119.7(2) ?
O1 S1 O2 Ce1 . . . . -2.8(2) ?
O17 Ce1 O2 S1 . . . . 7.1(3) ?
O13 Ce1 O2 S1 . . . . 76.53(17) ?
O21 Ce1 O2 S1 . . . . 151.57(17) ?
O5 Ce1 O2 S1 . . . . 150.9(2) ?
O6 Ce1 O2 S1 . . . . -149.47(19) ?
O9 Ce1 O2 S1 . . . . -71.83(18) ?
O1 Ce1 O2 S1 . . . . 2.01(14) ?
O10 Ce1 O2 S1 . . . . -95.84(18) ?
O8 S2 O5 Ce1 . . . . -120.89(18) ?
O7 S2 O5 Ce1 . . . . 114.21(18) ?
O6 S2 O5 Ce1 . . . . -2.42(19) ?
O17 Ce1 O5 S2 . . . . -137.35(18) ?
O13 Ce1 O5 S2 . . . . 175.42(18) ?
O21 Ce1 O5 S2 . . . . -91.54(18) ?
O2 Ce1 O5 S2 . . . . 88.03(17) ?
O6 Ce1 O5 S2 . . . . 1.74(13) ?
O9 Ce1 O5 S2 . . . . 32.9(2) ?
O1 Ce1 O5 S2 . . . . 118.90(16) ?
O10 Ce1 O5 S2 . . . . -35.11(19) ?
O8 S2 O6 Ce1 . . . . 121.1(2) ?
O7 S2 O6 Ce1 . . . . -115.55(18) ?
O5 S2 O6 Ce1 . . . . 2.40(18) ?
O17 Ce1 O6 S2 . . . . 133.14(19) ?
O13 Ce1 O6 S2 . . . . -9.6(2) ?
O21 Ce1 O6 S2 . . . . 71.09(16) ?
O2 Ce1 O6 S2 . . . . -78.02(16) ?
O5 Ce1 O6 S2 . . . . -1.70(13) ?
O9 Ce1 O6 S2 . . . . -156.35(18) ?
O1 Ce1 O6 S2 . . . . -108.65(17) ?
O10 Ce1 O6 S2 . . . . 144.67(18) ?
O11 S3 O9 Ce1 . . . . -118.3(2) ?
O12 S3 O9 Ce1 . . . . 118.6(2) ?
O10 S3 O9 Ce1 . . . . -0.5(2) ?
O17 Ce1 O9 S3 . . . . 70.7(2) ?
O13 Ce1 O9 S3 . . . . 146.27(17) ?
O21 Ce1 O9 S3 . . . . -8.1(3) ?
O2 Ce1 O9 S3 . . . . -156.8(2) ?
O5 Ce1 O9 S3 . . . . -103.2(2) ?
O6 Ce1 O9 S3 . . . . -76.37(19) ?
O1 Ce1 O9 S3 . . . . 142.6(2) ?
O10 Ce1 O9 S3 . . . . 0.33(15) ?
O11 S3 O10 Ce1 . . . . 117.4(2) ?
O12 S3 O10 Ce1 . . . . -117.80(19) ?
O9 S3 O10 Ce1 . . . . 0.5(2) ?
O17 Ce1 O10 S3 . . . . -102.68(17) ?
O13 Ce1 O10 S3 . . . . -136.97(19) ?
O21 Ce1 O10 S3 . . . . 172.74(18) ?
O2 Ce1 O10 S3 . . . . 28.0(2) ?
O5 Ce1 O10 S3 . . . . 116.56(15) ?
O6 Ce1 O10 S3 . . . . 84.19(16) ?
O9 Ce1 O10 S3 . . . . -0.33(15) ?
O1 Ce1 O10 S3 . . . . -39.19(18) ?
O15 S4 O13 Ce1 . . . . -57.2(5) ?
O16 S4 O13 Ce1 . . . . -178.6(4) ?
O14 S4 O13 Ce1 . . . . 62.6(5) ?
O17 Ce1 O13 S4 . . . . -112.6(5) ?
O21 Ce1 O13 S4 . . . . -32.0(5) ?
O2 Ce1 O13 S4 . . . . 112.9(5) ?
O5 Ce1 O13 S4 . . . . 39.7(4) ?
O6 Ce1 O13 S4 . . . . 46.6(5) ?
O9 Ce1 O13 S4 . . . . 168.0(4) ?
O1 Ce1 O13 S4 . . . . 171.6(5) ?
O10 Ce1 O13 S4 . . . . -79.1(5) ?
O15 S4 O14 Ce2 . . . . 171.4(3) ?
O16 S4 O14 Ce2 . . . . -66.0(4) ?
O13 S4 O14 Ce2 . . . . 51.1(4) ?
O22 Ce2 O14 S4 . . . . -92.0(4) ?
O18 Ce2 O14 S4 . . . . -12.8(4) ?
O30 Ce2 O14 S4 . . . . 69.1(4) ?
O33 Ce2 O14 S4 . . . . -48.5(5) ?
O34 Ce2 O14 S4 . . . . -166.6(3) ?
O25 Ce2 O14 S4 . . . . -165.1(4) ?
O26 Ce2 O14 S4 . . . . 138.3(4) ?
O29 Ce2 O14 S4 . . . . 65.4(4) ?
S9 Ce2 O14 S4 . . . . -124.1(3) ?
S8 Ce2 O14 S4 . . . . 165.8(4) ?
S7 Ce2 O14 S4 . . . . 67.2(4) ?
O19 S5 O17 Ce1 . . . . 159.2(5) ?
O20 S5 O17 Ce1 . . . . -78.1(6) ?
O18 S5 O17 Ce1 . . . . 39.9(6) ?
O13 Ce1 O17 S5 . . . . -6.2(5) ?
O21 Ce1 O17 S5 . . . . -95.3(5) ?
O2 Ce1 O17 S5 . . . . 64.2(6) ?
O5 Ce1 O17 S5 . . . . -51.6(6) ?
O6 Ce1 O17 S5 . . . . -158.1(4) ?
O9 Ce1 O17 S5 . . . . 136.2(5) ?
O1 Ce1 O17 S5 . . . . 68.7(5) ?
O10 Ce1 O17 S5 . . . . -169.4(6) ?
O19 S5 O18 Ce2 . . . . -49.6(4) ?
O20 S5 O18 Ce2 . . . . -172.9(4) ?
O17 S5 O18 Ce2 . . . . 68.3(4) ?
O22 Ce2 O18 S5 . . . . -23.5(4) ?
O14 Ce2 O18 S5 . . . . -110.2(4) ?
O30 Ce2 O18 S5 . . . . 122.9(4) ?
O33 Ce2 O18 S5 . . . . 53.7(4) ?
O34 Ce2 O18 S5 . . . . 46.7(4) ?
O25 Ce2 O18 S5 . . . . -66.3(4) ?
O26 Ce2 O18 S5 . . . . -175.9(3) ?
O29 Ce2 O18 S5 . . . . 179.2(4) ?
S9 Ce2 O18 S5 . . . . 51.8(4) ?
S8 Ce2 O18 S5 . . . . -113.5(4) ?
S7 Ce2 O18 S5 . . . . 150.6(4) ?
O23 S6 O21 Ce1 . . . . 165.8(5) ?
O24 S6 O21 Ce1 . . . . -71.0(5) ?
O22 S6 O21 Ce1 . . . . 46.3(5) ?
O17 Ce1 O21 S6 . . . . -1.6(5) ?
O13 Ce1 O21 S6 . . . . -81.9(5) ?
O2 Ce1 O21 S6 . . . . -155.3(4) ?
O5 Ce1 O21 S6 . . . . -154.6(5) ?
O6 Ce1 O21 S6 . . . . 147.3(5) ?
O9 Ce1 O21 S6 . . . . 82.5(5) ?
O1 Ce1 O21 S6 . . . . -33.1(6) ?
O10 Ce1 O21 S6 . . . . 75.2(5) ?
O23 S6 O22 Ce2 . . . . -64.6(6) ?
O24 S6 O22 Ce2 . . . . 173.5(6) ?
O21 S6 O22 Ce2 . . . . 55.1(6) ?
O18 Ce2 O22 S6 . . . . -101.9(6) ?
O14 Ce2 O22 S6 . . . . -19.6(6) ?
O30 Ce2 O22 S6 . . . . -173.0(5) ?
O33 Ce2 O22 S6 . . . . 179.6(6) ?
O34 Ce2 O22 S6 . . . . 121.7(6) ?
O25 Ce2 O22 S6 . . . . 51.3(6) ?
O26 Ce2 O22 S6 . . . . 59.8(6) ?
O29 Ce2 O22 S6 . . . . -59.6(7) ?
S9 Ce2 O22 S6 . . . . 150.4(6) ?
S8 Ce2 O22 S6 . . . . 54.5(6) ?
S7 Ce2 O22 S6 . . . . -118.5(5) ?
O27 S8 O25 Ce2 . . . . -121.52(18) ?
O28 S8 O25 Ce2 . . . . 113.52(18) ?
O26 S8 O25 Ce2 . . . . -1.65(18) ?
O22 Ce2 O25 S8 . . . . 173.32(18) ?
O18 Ce2 O25 S8 . . . . -142.37(16) ?
O14 Ce2 O25 S8 . . . . -95.66(17) ?
O30 Ce2 O25 S8 . . . . 25.5(2) ?
O33 Ce2 O25 S8 . . . . 112.65(16) ?
O34 Ce2 O25 S8 . . . . 83.37(16) ?
O26 Ce2 O25 S8 . . . . 1.18(13) ?
O29 Ce2 O25 S8 . . . . -42.16(18) ?
S9 Ce2 O25 S8 . . . . 96.52(14) ?
S7 Ce2 O25 S8 . . . . -11.26(19) ?
O27 S8 O26 Ce2 . . . . 121.93(19) ?
O28 S8 O26 Ce2 . . . . -114.53(19) ?
O25 S8 O26 Ce2 . . . . 1.64(18) ?
O22 Ce2 O26 S8 . . . . -10.8(2) ?
O18 Ce2 O26 S8 . . . . 133.51(18) ?
O14 Ce2 O26 S8 . . . . 68.69(16) ?
O30 Ce2 O26 S8 . . . . -162.23(18) ?
O33 Ce2 O26 S8 . . . . -107.61(17) ?
O34 Ce2 O26 S8 . . . . -77.64(16) ?
O25 Ce2 O26 S8 . . . . -1.16(13) ?
O29 Ce2 O26 S8 . . . . 138.48(18) ?
S9 Ce2 O26 S8 . . . . -92.66(15) ?
S7 Ce2 O26 S8 . . . . 168.55(17) ?
O32 S7 O29 Ce2 . . . . -117.34(19) ?
O31 S7 O29 Ce2 . . . . 116.83(19) ?
O30 S7 O29 Ce2 . . . . 0.34(18) ?
O22 Ce2 O29 S7 . . . . -140.51(18) ?
O18 Ce2 O29 S7 . . . . -97.68(16) ?
O14 Ce2 O29 S7 . . . . 176.21(18) ?
O30 Ce2 O29 S7 . . . . -0.25(13) ?
O33 Ce2 O29 S7 . . . . -32.74(19) ?
O34 Ce2 O29 S7 . . . . 37.8(2) ?
O25 Ce2 O29 S7 . . . . 122.14(15) ?
O26 Ce2 O29 S7 . . . . 85.02(16) ?
S9 Ce2 O29 S7 . . . . 0.1(2) ?
S8 Ce2 O29 S7 . . . . 103.63(14) ?
O32 S7 O30 Ce2 . . . . 117.4(2) ?
O31 S7 O30 Ce2 . . . . -117.43(19) ?
O29 S7 O30 Ce2 . . . . -0.35(19) ?
O22 Ce2 O30 S7 . . . . 142.62(18) ?
O18 Ce2 O30 S7 . . . . 74.59(17) ?
O14 Ce2 O30 S7 . . . . -3.8(2) ?
O33 Ce2 O30 S7 . . . . 150.25(19) ?
O34 Ce2 O30 S7 . . . . -151.22(18) ?
O25 Ce2 O30 S7 . . . . -97.79(18) ?
O26 Ce2 O30 S7 . . . . -77.02(17) ?
O29 Ce2 O30 S7 . . . . 0.25(13) ?
S9 Ce2 O30 S7 . . . . -179.45(18) ?
S8 Ce2 O30 S7 . . . . -85.70(15) ?
O35 S9 O33 Ce2 . . . . 121.8(2) ?
O36 S9 O33 Ce2 . . . . -113.3(2) ?
O34 S9 O33 Ce2 . . . . 3.1(2) ?
O22 Ce2 O33 S9 . . . . -94.56(18) ?
O18 Ce2 O33 S9 . . . . -176.22(19) ?
O14 Ce2 O33 S9 . . . . -139.8(2) ?
O30 Ce2 O33 S9 . . . . 90.05(17) ?
O34 Ce2 O33 S9 . . . . -2.26(14) ?
O25 Ce2 O33 S9 . . . . -35.2(2) ?
O26 Ce2 O33 S9 . . . . 32.2(2) ?
O29 Ce2 O33 S9 . . . . 118.82(16) ?
S8 Ce2 O33 S9 . . . . -2.4(2) ?
S7 Ce2 O33 S9 . . . . 103.77(15) ?
O35 S9 O34 Ce2 . . . . -121.6(2) ?
O36 S9 O34 Ce2 . . . . 114.0(2) ?
O33 S9 O34 Ce2 . . . . -3.1(2) ?
O22 Ce2 O34 S9 . . . . 78.38(18) ?
O18 Ce2 O34 S9 . . . . 10.3(3) ?
O14 Ce2 O34 S9 . . . . 153.36(15) ?
O30 Ce2 O34 S9 . . . . -69.10(17) ?
O33 Ce2 O34 S9 . . . . 2.25(14) ?
O25 Ce2 O34 S9 . . . . 152.0(2) ?
O26 Ce2 O34 S9 . . . . -147.74(19) ?
O29 Ce2 O34 S9 . . . . -100.64(18) ?
S8 Ce2 O34 S9 . . . . -177.90(19) ?
S7 Ce2 O34 S9 . . . . -82.90(16) ?
N1 C1 C2 N2 . . . . 169.9(4) ?
N3 C3 C4 N4 . . . . -73.2(6) ?
N5 C5 C6 N6 . . . . -172.9(4) ?
N7 C7 C8 N8 . . . . -179.3(8) ?
N7 C7' C8' N8 . . . . 176.4(8) ?
N9 C9 C10 N10 . . . . 84.2(6) ?
